data_4081149
loop_
_publ_author_name
'Garc\?\'ia de la Arada, Isaac'
'D\?\'iez, Josefina'
'Gamasa, M. Pilar'
'Lastra, Elena'

_publ_section_title
;
 Organoruthenium Complexes Containing New Phosphorus--Carbon and
 Phosphorus--Carbon--Sulfur Ligands Generated in the Coordination Sphere
 by Nucleophilic Addition Reactions
;
_journal_issue 15
_journal_name_full Organometallics
_journal_page_first 4342
_journal_paper_doi 10.1021/om400487g
_journal_volume 32
_journal_year 2013
_chemical_compound_source synthesis
_chemical_formula_moiety 'C24 H20 B, C19 H33 Cl P Ru'
_chemical_formula_sum 'C43 H53 B Cl P Ru'
_chemical_formula_weight 748.15
_chemical_name_systematic
;
 ?
;
_space_group_IT_number 19
_symmetry_cell_setting orthorhombic
_symmetry_space_group_name_Hall 'P 2ac 2ab'
_symmetry_space_group_name_H-M 'P 21 21 21'
_atom_sites_solution_hydrogens geom
_atom_sites_solution_primary direct
_atom_sites_solution_secondary difmap
_audit_creation_method SHELXL-97
_cell_angle_alpha 90.000
_cell_angle_beta 90.000
_cell_angle_gamma 90.000
_cell_formula_units_Z 4
_cell_length_a 9.564(5)
_cell_length_b 12.590(5)
_cell_length_c 31.439(5)
_cell_measurement_reflns_used 6509
_cell_measurement_temperature 150(2)
_cell_measurement_theta_max 74.6176
_cell_measurement_theta_min 3.5077
_cell_volume 3786(3)
_computing_cell_refinement
;
CrysAlisPro, Agilent Technologies,
Version 1.171.35.19 (release 27-10-2011 CrysAlis171 .NET)
(compiled Oct 27 2011,15:02:11)
;
_computing_data_collection
;
CrysAlisPro, Agilent Technologies,
Version 1.171.35.19 (release 27-10-2011 CrysAlis171 .NET)
(compiled Oct 27 2011,15:02:11)
;
_computing_data_reduction
;
CrysAlisPro, Agilent Technologies,
Version 1.171.35.19 (release 27-10-2011 CrysAlis171 .NET)
(compiled Oct 27 2011,15:02:11)
;
_computing_molecular_graphics 'PLATON (Spek, 2007)'
_computing_publication_material 'WinGX publication routines (Farrugia, 1999'
_computing_structure_refinement 'SHELXL-97 (Sheldrick, 2008)'
_computing_structure_solution SIR-2004
_diffrn_ambient_temperature 150(2)
_diffrn_detector_area_resol_mean 8.2640
_diffrn_measured_fraction_theta_full 0.963
_diffrn_measured_fraction_theta_max 0.963
_diffrn_measurement_device
; 
165 mm Onyx CCD detector in \k-geometry diffractometer
;
_diffrn_measurement_device_type 'Xcalibur, Onyx, Nova'
_diffrn_measurement_method '\w scans'
_diffrn_radiation_monochromator graphite
_diffrn_radiation_source 'Nova (Cu) X-ray Source'
_diffrn_radiation_type CuK\a
_diffrn_radiation_wavelength 1.5418
_diffrn_reflns_av_R_equivalents 0.0362
_diffrn_reflns_av_sigmaI/netI 0.0465
_diffrn_reflns_limit_h_max 11
_diffrn_reflns_limit_h_min -11
_diffrn_reflns_limit_k_max 15
_diffrn_reflns_limit_k_min -15
_diffrn_reflns_limit_l_max 39
_diffrn_reflns_limit_l_min -37
_diffrn_reflns_number 12001
_diffrn_reflns_theta_full 74.79
_diffrn_reflns_theta_max 74.79
_diffrn_reflns_theta_min 3.78
_exptl_absorpt_coefficient_mu 4.603
_exptl_absorpt_correction_T_max 1.00000
_exptl_absorpt_correction_T_min 0.65467
_exptl_absorpt_correction_type multi-scan
_exptl_absorpt_process_details
;
CrysAlisPro, Agilent Technologies,
Version 1.171.35.19 (release 27-10-2011 CrysAlis171 .NET)
(compiled Oct 27 2011,15:02:11)
Empirical absorption correction using spherical harmonics,
 implemented in SCALE3 ABSPACK scaling algorithm.
;
_exptl_crystal_colour Yellow
_exptl_crystal_density_diffrn 1.313
_exptl_crystal_density_method 'not measured'
_exptl_crystal_description Prism
_exptl_crystal_F_000 1568
_exptl_crystal_size_max 0.31
_exptl_crystal_size_mid 0.03
_exptl_crystal_size_min 0.03
_refine_diff_density_max 0.460
_refine_diff_density_min -0.583
_refine_diff_density_rms 0.059
_refine_ls_abs_structure_details 'Flack H D (1983), Acta Cryst. A39, 876-881'
_refine_ls_abs_structure_Flack 0.499(10)
_refine_ls_extinction_method none
_refine_ls_goodness_of_fit_ref 1.050
_refine_ls_hydrogen_treatment constr
_refine_ls_matrix_type full
_refine_ls_number_parameters 432
_refine_ls_number_reflns 6713
_refine_ls_number_restraints 0
_refine_ls_restrained_S_all 1.050
_refine_ls_R_factor_all 0.0404
_refine_ls_R_factor_gt 0.0360
_refine_ls_shift/su_max 0.002
_refine_ls_shift/su_mean 0.000
_refine_ls_structure_factor_coef Fsqd
_refine_ls_weighting_details 'calc w=1/[\s^2^(Fo^2^)+(0.0421P)^2^+2.0740P] where P=(Fo^2^+2Fc^2^)/3'
_refine_ls_weighting_scheme calc
_refine_ls_wR_factor_gt 0.0910
_refine_ls_wR_factor_ref 0.0953
_reflns_number_gt 6189
_reflns_number_total 6713
_reflns_threshold_expression >2\s(I)
_cod_data_source_file om400487g_si_002.cif
_cod_data_source_block 3-BPh4
_cod_depositor_comments
;
The following automatic conversions were performed:

'_symmetry_cell_setting' value 'Orthorhombic' changed to
'orthorhombic' according to
/home/saulius/struct/CIF-dictionaries/cif_core.dic dictionary named
'cif_core.dic' version 2.4.2 from 2011-04-26.

Automatic conversion script
Id: cif_fix_values 1891 2012-01-12 08:04:46Z andrius 
;
_cod_database_code 4081149

loop_
_symmetry_equiv_pos_as_xyz
'x, y, z'
'-x+1/2, -y, z+1/2'
'x+1/2, -y+1/2, -z'
'-x, y+1/2, -z+1/2'

loop_
_atom_site_label
_atom_site_type_symbol
_atom_site_fract_x
_atom_site_fract_y
_atom_site_fract_z
_atom_site_U_iso_or_equiv
_atom_site_adp_type
_atom_site_occupancy
_atom_site_symmetry_multiplicity
_atom_site_calc_flag
_atom_site_refinement_flags
C1 C 1.2263(5) -0.0250(3) 0.92919(13) 0.0403(10) Uani 1 1 d .
C2 C 1.0979(5) -0.0507(3) 0.91093(15) 0.0376(9) Uani 1 1 d .
H2 H 1.0225 -0.0683 0.9282 0.045 Uiso 1 1 calc R
C3 C 1.0815(4) -0.0502(3) 0.86608(15) 0.0397(10) Uani 1 1 d .
H3 H 0.9956 -0.0692 0.8545 0.048 Uiso 1 1 calc R
C4 C 1.1905(5) -0.0220(4) 0.83899(15) 0.0411(11) Uani 1 1 d .
C5 C 1.3215(5) 0.0033(4) 0.85769(16) 0.0446(11) Uani 1 1 d .
H5 H 1.3960 0.0233 0.8405 0.053 Uiso 1 1 calc R
C6 C 1.3394(5) -0.0018(3) 0.90172(15) 0.0402(10) Uani 1 1 d .
H6 H 1.4275 0.0104 0.9132 0.048 Uiso 1 1 calc R
C7 C 1.2500(7) -0.0181(4) 0.97685(13) 0.0545(11) Uani 1 1 d .
H7 H 1.3461 -0.0410 0.9825 0.065 Uiso 1 1 calc R
C8 C 1.2385(11) 0.0987(5) 0.98955(19) 0.088(2) Uani 1 1 d .
H8A H 1.2566 0.1058 1.0194 0.131 Uiso 1 1 calc R
H8B H 1.1460 0.1240 0.9834 0.131 Uiso 1 1 calc R
H8C H 1.3056 0.1396 0.9738 0.131 Uiso 1 1 calc R
C9 C 1.1535(7) -0.0873(5) 1.00294(16) 0.0664(16) Uani 1 1 d .
H9A H 1.1644 -0.1601 0.9945 0.100 Uiso 1 1 calc R
H9B H 1.0584 -0.0655 0.9984 0.100 Uiso 1 1 calc R
H9C H 1.1763 -0.0802 1.0325 0.100 Uiso 1 1 calc R
C10 C 1.1681(6) -0.0140(5) 0.79158(15) 0.0570(13) Uani 1 1 d .
H10A H 1.1470 0.0582 0.7842 0.085 Uiso 1 1 calc R
H10B H 1.0916 -0.0589 0.7834 0.085 Uiso 1 1 calc R
H10C H 1.2514 -0.0361 0.7770 0.085 Uiso 1 1 calc R
C11 C 1.4389(5) -0.2165(4) 0.84037(17) 0.0522(13) Uani 1 1 d .
H11A H 1.4891 -0.2497 0.8619 0.063 Uiso 1 1 calc R
H11B H 1.4677 -0.1508 0.8301 0.063 Uiso 1 1 calc R
C12 C 1.3231(5) -0.2642(4) 0.82382(14) 0.0455(11) Uani 1 1 d .
H12 H 1.2751 -0.2291 0.8023 0.055 Uiso 1 1 calc R
C13 C 1.2685(6) -0.3701(4) 0.83831(15) 0.0495(11) Uani 1 1 d .
H13A H 1.3353 -0.4091 0.8555 0.059 Uiso 1 1 calc R
H13B H 1.2355 -0.4140 0.8150 0.059 Uiso 1 1 calc R
C14 C 0.9811(6) -0.3014(4) 0.83182(19) 0.0554(13) Uani 1 1 d .
H14 H 1.0067 -0.2442 0.8122 0.066 Uiso 1 1 calc R
C15 C 0.8460(6) -0.2653(5) 0.8535(2) 0.0751(19) Uani 1 1 d .
H15A H 0.8063 -0.3236 0.8691 0.113 Uiso 1 1 calc R
H15B H 0.7807 -0.2415 0.8324 0.113 Uiso 1 1 calc R
H15C H 0.8662 -0.2081 0.8727 0.113 Uiso 1 1 calc R
C16 C 0.9555(7) -0.3992(5) 0.8043(2) 0.0709(17) Uani 1 1 d .
H16A H 0.8762 -0.3869 0.7862 0.106 Uiso 1 1 calc R
H16B H 0.9375 -0.4594 0.8222 0.106 Uiso 1 1 calc R
H16C H 1.0365 -0.4128 0.7871 0.106 Uiso 1 1 calc R
C17 C 1.0872(9) -0.3999(4) 0.9154(2) 0.0736(19) Uani 1 1 d .
H17 H 1.1777 -0.4070 0.9298 0.088 Uiso 1 1 calc R
C18 C 0.9983(7) -0.3398(6) 0.94797(18) 0.0709(17) Uani 1 1 d .
H18A H 0.9929 -0.3802 0.9738 0.106 Uiso 1 1 calc R
H18B H 0.9060 -0.3294 0.9368 0.106 Uiso 1 1 calc R
H18C H 1.0403 -0.2720 0.9538 0.106 Uiso 1 1 calc R
C19 C 1.0482(12) -0.5058(5) 0.9074(3) 0.113(4) Uani 1 1 d .
H19A H 0.9524 -0.5080 0.8983 0.170 Uiso 1 1 calc R
H19B H 1.0586 -0.5469 0.9330 0.170 Uiso 1 1 calc R
H19C H 1.1069 -0.5348 0.8856 0.170 Uiso 1 1 calc R
C20 C 0.9034(5) 0.2133(3) 0.84204(15) 0.0400(10) Uani 1 1 d .
C21 C 1.0211(5) 0.2080(4) 0.86819(16) 0.0462(11) Uani 1 1 d .
H21 H 1.0110 0.1784 0.8951 0.055 Uiso 1 1 calc R
C22 C 1.1518(5) 0.2445(4) 0.85632(19) 0.0553(13) Uani 1 1 d .
H22 H 1.2263 0.2391 0.8752 0.066 Uiso 1 1 calc R
C23 C 1.1725(5) 0.2889(4) 0.81650(18) 0.0544(13) Uani 1 1 d .
H23 H 1.2602 0.3134 0.8083 0.065 Uiso 1 1 calc R
C24 C 1.0594(6) 0.2957(5) 0.78934(19) 0.0640(16) Uani 1 1 d .
H24 H 1.0706 0.3258 0.7626 0.077 Uiso 1 1 calc R
C25 C 0.9290(5) 0.2578(5) 0.80163(17) 0.0553(13) Uani 1 1 d .
H25 H 0.8554 0.2621 0.7824 0.066 Uiso 1 1 calc R
C26 C 0.7490(6) 0.0946(3) 0.89675(12) 0.0400(8) Uani 1 1 d .
C27 C 0.7077(4) -0.0117(4) 0.89562(14) 0.0399(9) Uani 1 1 d .
H27 H 0.6780 -0.0398 0.8698 0.048 Uiso 1 1 calc R
C28 C 0.7084(5) -0.0785(4) 0.93137(17) 0.0532(13) Uani 1 1 d .
H28 H 0.6780 -0.1484 0.9291 0.064 Uiso 1 1 calc R
C29 C 0.7543(7) -0.0400(5) 0.96970(15) 0.0627(14) Uani 1 1 d .
H29 H 0.7577 -0.0840 0.9934 0.075 Uiso 1 1 calc R
C30 C 0.7952(7) 0.0643(6) 0.97267(16) 0.0714(18) Uani 1 1 d .
H30 H 0.8260 0.0912 0.9986 0.086 Uiso 1 1 calc R
C31 C 0.7909(6) 0.1294(4) 0.93733(15) 0.0539(13) Uani 1 1 d .
H31 H 0.8172 0.2001 0.9405 0.065 Uiso 1 1 calc R
C32 C 0.6662(5) 0.1270(4) 0.81486(14) 0.0400(10) Uani 1 1 d .
C33 C 0.7145(5) 0.0334(4) 0.79553(14) 0.0469(11) Uani 1 1 d .
H33 H 0.7955 0.0018 0.8060 0.056 Uiso 1 1 calc R
C34 C 0.6461(6) -0.0140(5) 0.76139(15) 0.0568(13) Uani 1 1 d .
H34 H 0.6787 -0.0781 0.7506 0.068 Uiso 1 1 calc R
C35 C 0.5302(6) 0.0333(5) 0.74348(15) 0.0599(15) Uani 1 1 d .
H35 H 0.4851 0.0022 0.7204 0.072 Uiso 1 1 calc R
C36 C 0.4825(6) 0.1276(5) 0.76033(15) 0.0535(13) Uani 1 1 d .
H36 H 0.4060 0.1614 0.7481 0.064 Uiso 1 1 calc R
C37 C 0.5478(5) 0.1723(4) 0.79538(15) 0.0453(11) Uani 1 1 d .
H37 H 0.5118 0.2350 0.8065 0.054 Uiso 1 1 calc R
C38 C 0.6571(5) 0.2836(4) 0.87315(15) 0.0431(10) Uani 1 1 d .
C39 C 0.5403(5) 0.2721(4) 0.89866(18) 0.0527(12) Uani 1 1 d .
H39 H 0.5125 0.2039 0.9062 0.063 Uiso 1 1 calc R
C40 C 0.4625(6) 0.3575(5) 0.91353(19) 0.0596(14) Uani 1 1 d .
H40 H 0.3845 0.3453 0.9305 0.072 Uiso 1 1 calc R
C41 C 0.4993(7) 0.4581(5) 0.9035(2) 0.0653(17) Uani 1 1 d .
H41 H 0.4496 0.5157 0.9142 0.078 Uiso 1 1 calc R
C42 C 0.6116(7) 0.4730(4) 0.8772(3) 0.0737(18) Uani 1 1 d .
H42 H 0.6362 0.5415 0.8690 0.088 Uiso 1 1 calc R
C43 C 0.6898(6) 0.3868(4) 0.8625(2) 0.0609(14) Uani 1 1 d .
H43 H 0.7664 0.3995 0.8450 0.073 Uiso 1 1 calc R
B1 B 0.7440(6) 0.1780(3) 0.85629(14) 0.0379(9) Uani 1 1 d .
Cl1 Cl 1.37447(13) -0.25644(10) 0.93420(3) 0.0492(3) Uani 1 1 d .
P1 P 1.12776(12) -0.31353(9) 0.86929(3) 0.0398(2) Uani 1 1 d .
Ru1 Ru 1.25670(3) -0.15798(2) 0.879724(8) 0.03140(8) Uani 1 1 d .

loop_
_atom_site_aniso_label
_atom_site_aniso_U_11
_atom_site_aniso_U_22
_atom_site_aniso_U_33
_atom_site_aniso_U_23
_atom_site_aniso_U_13
_atom_site_aniso_U_12
C1 0.040(3) 0.0347(19) 0.046(2) -0.0054(18) 0.0013(19) 0.010(2)
C2 0.029(2) 0.035(2) 0.049(2) -0.007(2) 0.0092(18) 0.0076(18)
C3 0.0257(19) 0.037(2) 0.056(3) 0.004(2) -0.0053(18) 0.0094(18)
C4 0.042(2) 0.034(2) 0.047(2) 0.018(2) -0.0046(19) 0.006(2)
C5 0.044(3) 0.032(2) 0.058(3) 0.011(2) -0.001(2) -0.008(2)
C6 0.033(2) 0.030(2) 0.057(3) -0.003(2) -0.0078(19) 0.0000(18)
C7 0.052(3) 0.063(3) 0.049(2) -0.009(2) 0.000(3) 0.014(3)
C8 0.118(6) 0.071(4) 0.073(3) -0.036(3) -0.004(5) -0.008(5)
C9 0.072(4) 0.087(4) 0.040(2) -0.003(3) 0.001(3) 0.015(4)
C10 0.060(3) 0.064(3) 0.047(2) 0.024(3) -0.009(2) -0.011(3)
C11 0.040(2) 0.061(3) 0.056(3) -0.007(3) 0.020(2) 0.008(2)
C12 0.043(2) 0.056(3) 0.037(2) -0.008(2) 0.0141(19) 0.009(2)
C13 0.052(3) 0.046(2) 0.051(2) -0.0121(19) 0.012(2) 0.007(2)
C14 0.047(3) 0.049(3) 0.070(3) -0.014(3) -0.011(2) 0.004(2)
C15 0.041(3) 0.063(4) 0.121(5) -0.020(4) 0.000(3) -0.002(3)
C16 0.067(4) 0.069(4) 0.077(4) -0.019(3) -0.014(3) -0.017(3)
C17 0.102(5) 0.047(3) 0.072(4) 0.006(3) 0.027(4) -0.011(3)
C18 0.072(4) 0.080(4) 0.061(3) 0.009(3) 0.024(3) -0.014(4)
C19 0.188(11) 0.051(4) 0.102(6) 0.022(4) 0.018(7) 0.003(5)
C20 0.036(2) 0.034(2) 0.050(2) 0.002(2) -0.0014(18) -0.0006(19)
C21 0.041(2) 0.040(2) 0.057(3) 0.003(2) -0.004(2) 0.003(2)
C22 0.043(3) 0.047(3) 0.075(3) 0.005(3) -0.016(3) 0.001(2)
C23 0.033(2) 0.051(3) 0.079(4) 0.002(3) 0.002(2) -0.002(2)
C24 0.045(3) 0.085(4) 0.063(3) 0.019(3) 0.001(2) -0.015(3)
C25 0.034(2) 0.075(4) 0.057(3) 0.020(3) -0.001(2) -0.003(3)
C26 0.0333(19) 0.047(2) 0.0400(18) 0.0005(17) 0.007(2) 0.003(2)
C27 0.028(2) 0.047(2) 0.044(2) 0.006(2) 0.0052(15) 0.0030(17)
C28 0.036(2) 0.059(3) 0.064(3) 0.017(3) 0.012(2) -0.001(2)
C29 0.055(3) 0.084(4) 0.049(2) 0.023(3) 0.016(3) 0.016(4)
C30 0.077(4) 0.102(5) 0.036(2) 0.001(3) 0.003(2) 0.018(4)
C31 0.065(3) 0.054(3) 0.042(2) -0.007(2) 0.003(2) 0.008(2)
C32 0.035(2) 0.044(2) 0.041(2) 0.0097(19) 0.0069(17) -0.0001(19)
C33 0.042(3) 0.053(3) 0.046(2) 0.000(2) 0.0066(18) 0.000(2)
C34 0.062(3) 0.063(3) 0.045(2) -0.012(3) 0.011(2) -0.004(3)
C35 0.055(3) 0.087(4) 0.037(2) 0.000(3) 0.002(2) -0.022(3)
C36 0.047(3) 0.072(4) 0.041(2) 0.012(3) 0.000(2) -0.010(3)
C37 0.036(2) 0.051(3) 0.049(2) 0.012(2) -0.0006(18) -0.003(2)
C38 0.037(2) 0.039(2) 0.053(3) -0.002(2) -0.011(2) 0.0025(18)
C39 0.044(3) 0.040(2) 0.075(3) -0.008(3) 0.007(2) 0.005(2)
C40 0.045(3) 0.060(3) 0.073(3) -0.024(3) -0.001(2) 0.009(3)
C41 0.066(4) 0.047(3) 0.083(4) -0.020(3) -0.029(3) 0.024(3)
C42 0.067(4) 0.033(2) 0.121(5) 0.003(3) -0.015(4) 0.005(3)
C43 0.047(3) 0.043(3) 0.093(4) 0.011(3) 0.002(3) 0.002(2)
B1 0.031(2) 0.035(2) 0.047(2) 0.0012(19) 0.004(2) 0.002(2)
Cl1 0.0588(7) 0.0452(6) 0.0435(5) 0.0047(5) -0.0096(5) 0.0143(6)
P1 0.0415(6) 0.0351(5) 0.0428(5) -0.0056(5) 0.0057(4) 0.0008(5)
Ru1 0.02914(13) 0.03425(14) 0.03080(12) 0.00251(12) 0.00159(13) 0.00229(15)

loop_
_atom_type_symbol
_atom_type_description
_atom_type_scat_dispersion_real
_atom_type_scat_dispersion_imag
_atom_type_scat_source
C C 0.0181 0.0091 'International Tables Vol C Tables 4.2.6.8 and 6.1.1.4'
H H 0.0000 0.0000 'International Tables Vol C Tables 4.2.6.8 and 6.1.1.4'
B B 0.0090 0.0039 'International Tables Vol C Tables 4.2.6.8 and 6.1.1.4'
Cl Cl 0.3639 0.7018 'International Tables Vol C Tables 4.2.6.8 and 6.1.1.4'
P P 0.2955 0.4335 'International Tables Vol C Tables 4.2.6.8 and 6.1.1.4'
Ru Ru 0.0552 3.2960 'International Tables Vol C Tables 4.2.6.8 and 6.1.1.4'

loop_
_geom_angle_atom_site_label_1
_geom_angle_atom_site_label_2
_geom_angle_atom_site_label_3
_geom_angle
C2 C1 C6 118.1(4)
C2 C1 C7 123.5(5)
C6 C1 C7 118.4(5)
C2 C1 Ru1 70.4(2)
C6 C1 Ru1 69.0(2)
C7 C1 Ru1 133.6(3)
C1 C2 C3 120.4(4)
C1 C2 Ru1 74.0(2)
C3 C2 Ru1 69.2(2)
C1 C2 H2 119.8
C3 C2 H2 119.8
Ru1 C2 H2 129.3
C4 C3 C2 121.7(4)
C4 C3 Ru1 72.9(2)
C2 C3 Ru1 73.7(2)
C4 C3 H3 119.1
C2 C3 H3 119.1
Ru1 C3 H3 126.2
C3 C4 C5 117.7(4)
C3 C4 C10 121.0(5)
C5 C4 C10 121.3(5)
C3 C4 Ru1 70.5(2)
C5 C4 Ru1 71.6(3)
C10 C4 Ru1 131.2(4)
C6 C5 C4 120.5(5)
C6 C5 Ru1 71.6(3)
C4 C5 Ru1 71.3(3)
C6 C5 H5 119.7
C4 C5 H5 119.7
Ru1 C5 H5 129.8
C5 C6 C1 121.4(5)
C5 C6 Ru1 71.9(3)
C1 C6 Ru1 74.7(3)
C5 C6 H6 119.3
C1 C6 H6 119.3
Ru1 C6 H6 126.0
C9 C7 C1 114.3(5)
C9 C7 C8 111.6(5)
C1 C7 C8 107.6(4)
C9 C7 H7 107.7
C1 C7 H7 107.7
C8 C7 H7 107.7
C7 C8 H8A 109.5
C7 C8 H8B 109.5
H8A C8 H8B 109.5
C7 C8 H8C 109.5
H8A C8 H8C 109.5
H8B C8 H8C 109.5
C7 C9 H9A 109.5
C7 C9 H9B 109.5
H9A C9 H9B 109.5
C7 C9 H9C 109.5
H9A C9 H9C 109.5
H9B C9 H9C 109.5
C4 C10 H10A 109.5
C4 C10 H10B 109.5
H10A C10 H10B 109.5
C4 C10 H10C 109.5
H10A C10 H10C 109.5
H10B C10 H10C 109.5
C12 C11 Ru1 74.1(3)
C12 C11 H11A 120.0
Ru1 C11 H11A 98.4
C12 C11 H11B 120.0
Ru1 C11 H11B 97.4
H11A C11 H11B 120.0
C11 C12 C13 123.9(5)
C11 C12 Ru1 71.1(3)
C13 C12 Ru1 100.9(3)
C11 C12 H12 118.1
C13 C12 H12 118.1
Ru1 C12 H12 98.3
C12 C13 P1 94.1(3)
C12 C13 H13A 112.9
P1 C13 H13A 112.9
C12 C13 H13B 112.9
P1 C13 H13B 112.9
H13A C13 H13B 110.3
C16 C14 C15 110.9(5)
C16 C14 P1 114.8(4)
C15 C14 P1 112.5(4)
C16 C14 H14 105.9
C15 C14 H14 105.9
P1 C14 H14 105.9
C14 C15 H15A 109.5
C14 C15 H15B 109.5
H15A C15 H15B 109.5
C14 C15 H15C 109.5
H15A C15 H15C 109.5
H15B C15 H15C 109.5
C14 C16 H16A 109.5
C14 C16 H16B 109.5
H16A C16 H16B 109.5
C14 C16 H16C 109.5
H16A C16 H16C 109.5
H16B C16 H16C 109.5
C19 C17 C18 116.1(7)
C19 C17 P1 118.1(6)
C18 C17 P1 110.4(4)
C19 C17 H17 103.2
C18 C17 H17 103.2
P1 C17 H17 103.2
C17 C18 H18A 109.5
C17 C18 H18B 109.5
H18A C18 H18B 109.5
C17 C18 H18C 109.5
H18A C18 H18C 109.5
H18B C18 H18C 109.5
C17 C19 H19A 109.5
C17 C19 H19B 109.5
H19A C19 H19B 109.5
C17 C19 H19C 109.5
H19A C19 H19C 109.5
H19B C19 H19C 109.5
C21 C20 C25 114.2(4)
C21 C20 B1 124.9(4)
C25 C20 B1 120.8(4)
C22 C21 C20 123.7(5)
C22 C21 H21 118.2
C20 C21 H21 118.2
C21 C22 C23 120.5(5)
C21 C22 H22 119.8
C23 C22 H22 119.8
C24 C23 C22 118.1(5)
C24 C23 H23 120.9
C22 C23 H23 120.9
C23 C24 C25 120.7(5)
C23 C24 H24 119.7
C25 C24 H24 119.7
C24 C25 C20 122.8(5)
C24 C25 H25 118.6
C20 C25 H25 118.6
C27 C26 C31 113.7(4)
C27 C26 B1 125.6(4)
C31 C26 B1 120.6(4)
C26 C27 C28 123.5(4)
C26 C27 H27 118.2
C28 C27 H27 118.2
C29 C28 C27 119.6(5)
C29 C28 H28 120.2
C27 C28 H28 120.2
C28 C29 C30 119.3(5)
C28 C29 H29 120.4
C30 C29 H29 120.4
C29 C30 C31 120.3(5)
C29 C30 H30 119.9
C31 C30 H30 119.9
C30 C31 C26 123.5(5)
C30 C31 H31 118.2
C26 C31 H31 118.2
C33 C32 C37 114.6(4)
C33 C32 B1 121.7(4)
C37 C32 B1 123.7(4)
C34 C33 C32 122.6(5)
C34 C33 H33 118.7
C32 C33 H33 118.7
C35 C34 C33 120.5(5)
C35 C34 H34 119.7
C33 C34 H34 119.7
C36 C35 C34 118.8(5)
C36 C35 H35 120.6
C34 C35 H35 120.6
C35 C36 C37 120.4(5)
C35 C36 H36 119.8
C37 C36 H36 119.8
C36 C37 C32 122.9(5)
C36 C37 H37 118.5
C32 C37 H37 118.5
C43 C38 C39 115.0(5)
C43 C38 B1 124.5(4)
C39 C38 B1 120.5(4)
C38 C39 C40 123.2(5)
C38 C39 H39 118.4
C40 C39 H39 118.4
C41 C40 C39 120.5(6)
C41 C40 H40 119.7
C39 C40 H40 119.7
C40 C41 C42 118.2(5)
C40 C41 H41 120.9
C42 C41 H41 120.9
C41 C42 C43 120.9(5)
C41 C42 H42 119.5
C43 C42 H42 119.5
C38 C43 C42 122.1(6)
C38 C43 H43 119.0
C42 C43 H43 119.0
C32 B1 C20 108.1(3)
C32 B1 C26 112.2(3)
C20 B1 C26 110.7(4)
C32 B1 C38 110.1(4)
C20 B1 C38 109.5(3)
C26 B1 C38 106.2(3)
C13 P1 C14 104.8(3)
C13 P1 C17 110.3(3)
C14 P1 C17 113.0(3)
C13 P1 Ru1 90.75(17)
C14 P1 Ru1 115.00(19)
C17 P1 Ru1 119.5(2)
C3 Ru1 C6 77.66(17)
C3 Ru1 C4 36.64(17)
C6 Ru1 C4 66.51(18)
C3 Ru1 C5 65.78(18)
C6 Ru1 C5 36.47(17)
C4 Ru1 C5 37.10(18)
C3 Ru1 C2 37.10(17)
C6 Ru1 C2 64.91(17)
C4 Ru1 C2 66.36(18)
C5 Ru1 C2 77.14(18)
C3 Ru1 C11 132.99(19)
C6 Ru1 C11 100.6(2)
C4 Ru1 C11 98.9(2)
C5 Ru1 C11 85.0(2)
C2 Ru1 C11 162.12(19)
C3 Ru1 C12 114.88(18)
C6 Ru1 C12 130.73(18)
C4 Ru1 C12 94.94(19)
C5 Ru1 C12 102.42(19)
C2 Ru1 C12 150.09(18)
C11 Ru1 C12 34.78(19)
C3 Ru1 C1 65.60(17)
C6 Ru1 C1 36.32(17)
C4 Ru1 C1 78.10(17)
C5 Ru1 C1 65.40(17)
C2 Ru1 C1 35.57(16)
C11 Ru1 C1 134.72(19)
C12 Ru1 C1 166.96(17)
C3 Ru1 P1 95.03(13)
C6 Ru1 P1 165.84(13)
C4 Ru1 P1 114.40(14)
C5 Ru1 P1 149.85(14)
C2 Ru1 P1 101.97(12)
C11 Ru1 P1 93.26(15)
C12 Ru1 P1 63.32(13)
C1 Ru1 P1 129.57(12)
C3 Ru1 Cl1 144.82(13)
C6 Ru1 Cl1 93.90(12)
C4 Ru1 Cl1 160.29(14)
C5 Ru1 Cl1 124.18(14)
C2 Ru1 Cl1 108.38(12)
C11 Ru1 Cl1 81.96(15)
C12 Ru1 Cl1 96.64(13)
C1 Ru1 Cl1 87.29(11)
P1 Ru1 Cl1 85.11(5)

loop_
_geom_bond_atom_site_label_1
_geom_bond_atom_site_label_2
_geom_bond_distance
C1 C2 1.394(6)
C1 C6 1.414(6)
C1 C7 1.518(6)
C1 Ru1 2.303(4)
C2 C3 1.419(7)
C2 Ru1 2.257(4)
C2 H2 0.9300
C3 C4 1.393(7)
C3 Ru1 2.199(4)
C3 H3 0.9300
C4 C5 1.420(7)
C4 C10 1.509(6)
C4 Ru1 2.230(4)
C5 C6 1.396(7)
C5 Ru1 2.233(4)
C5 H5 0.9300
C6 Ru1 2.229(4)
C6 H6 0.9300
C7 C9 1.512(8)
C7 C8 1.527(7)
C7 H7 0.9800
C8 H8A 0.9600
C8 H8B 0.9600
C8 H8C 0.9600
C9 H9A 0.9600
C9 H9B 0.9600
C9 H9C 0.9600
C10 H10A 0.9600
C10 H10B 0.9600
C10 H10C 0.9600
C11 C12 1.363(7)
C11 Ru1 2.261(4)
C11 H11A 0.9300
C11 H11B 0.9300
C12 C13 1.503(7)
C12 Ru1 2.298(4)
C12 H12 0.9300
C13 P1 1.808(5)
C13 H13A 0.9700
C13 H13B 0.9700
C14 C16 1.526(7)
C14 C15 1.530(8)
C14 P1 1.838(5)
C14 H14 0.9800
C15 H15A 0.9600
C15 H15B 0.9600
C15 H15C 0.9600
C16 H16A 0.9600
C16 H16B 0.9600
C16 H16C 0.9600
C17 C19 1.408(9)
C17 C18 1.530(8)
C17 P1 1.854(6)
C17 H17 0.9800
C18 H18A 0.9600
C18 H18B 0.9600
C18 H18C 0.9600
C19 H19A 0.9600
C19 H19B 0.9600
C19 H19C 0.9600
C20 C21 1.395(7)
C20 C25 1.410(7)
C20 B1 1.650(7)
C21 C22 1.383(7)
C21 H21 0.9300
C22 C23 1.385(8)
C22 H22 0.9300
C23 C24 1.381(8)
C23 H23 0.9300
C24 C25 1.390(7)
C24 H24 0.9300
C25 H25 0.9300
C26 C27 1.395(6)
C26 C31 1.408(6)
C26 B1 1.650(6)
C27 C28 1.404(6)
C27 H27 0.9300
C28 C29 1.371(8)
C28 H28 0.9300
C29 C30 1.373(9)
C29 H29 0.9300
C30 C31 1.381(8)
C30 H30 0.9300
C31 H31 0.9300
C32 C33 1.405(6)
C32 C37 1.408(6)
C32 B1 1.631(6)
C33 C34 1.392(7)
C33 H33 0.9300
C34 C35 1.378(8)
C34 H34 0.9300
C35 C36 1.377(8)
C35 H35 0.9300
C36 C37 1.386(7)
C36 H36 0.9300
C37 H37 0.9300
C38 C43 1.377(7)
C38 C39 1.383(7)
C38 B1 1.655(6)
C39 C40 1.388(7)
C39 H39 0.9300
C40 C41 1.352(8)
C40 H40 0.9300
C41 C42 1.369(10)
C41 H41 0.9300
C42 C43 1.397(8)
C42 H42 0.9300
C43 H43 0.9300
Cl1 Ru1 2.3954(12)
P1 Ru1 2.3374(14)

loop_
_geom_torsion_atom_site_label_1
_geom_torsion_atom_site_label_2
_geom_torsion_atom_site_label_3
_geom_torsion_atom_site_label_4
_geom_torsion
C6 C1 C2 C3 -1.8(7)
C7 C1 C2 C3 176.6(4)
Ru1 C1 C2 C3 -53.4(4)
C6 C1 C2 Ru1 51.6(4)
C7 C1 C2 Ru1 -130.0(4)
C1 C2 C3 C4 -1.5(7)
Ru1 C2 C3 C4 -57.2(4)
C1 C2 C3 Ru1 55.7(4)
C2 C3 C4 C5 2.0(7)
Ru1 C3 C4 C5 -55.6(4)
C2 C3 C4 C10 -175.4(5)
Ru1 C3 C4 C10 127.0(5)
C2 C3 C4 Ru1 57.6(4)
C3 C4 C5 C6 0.9(7)
C10 C4 C5 C6 178.2(5)
Ru1 C4 C5 C6 -54.2(4)
C3 C4 C5 Ru1 55.0(4)
C10 C4 C5 Ru1 -127.6(5)
C4 C5 C6 C1 -4.3(8)
Ru1 C5 C6 C1 -58.3(4)
C4 C5 C6 Ru1 54.0(4)
C2 C1 C6 C5 4.7(7)
C7 C1 C6 C5 -173.8(4)
Ru1 C1 C6 C5 57.0(4)
C2 C1 C6 Ru1 -52.3(4)
C7 C1 C6 Ru1 129.2(4)
C2 C1 C7 C9 27.4(7)
C6 C1 C7 C9 -154.2(5)
Ru1 C1 C7 C9 -66.9(7)
C2 C1 C7 C8 -97.2(7)
C6 C1 C7 C8 81.2(7)
Ru1 C1 C7 C8 168.5(5)
Ru1 C11 C12 C13 -90.6(4)
C11 C12 C13 P1 102.9(4)
Ru1 C12 C13 P1 28.5(3)
C25 C20 C21 C22 1.0(7)
B1 C20 C21 C22 -175.7(5)
C20 C21 C22 C23 -0.3(8)
C21 C22 C23 C24 0.1(8)
C22 C23 C24 C25 -0.7(9)
C23 C24 C25 C20 1.4(10)
C21 C20 C25 C24 -1.5(8)
B1 C20 C25 C24 175.3(5)
C31 C26 C27 C28 -0.5(7)
B1 C26 C27 C28 -177.2(4)
C26 C27 C28 C29 -1.3(7)
C27 C28 C29 C30 1.7(9)
C28 C29 C30 C31 -0.4(10)
C29 C30 C31 C26 -1.5(9)
C27 C26 C31 C30 1.9(8)
B1 C26 C31 C30 178.8(5)
C37 C32 C33 C34 -3.5(7)
B1 C32 C33 C34 177.0(4)
C32 C33 C34 C35 3.6(8)
C33 C34 C35 C36 -0.8(8)
C34 C35 C36 C37 -1.7(7)
C35 C36 C37 C32 1.7(7)
C33 C32 C37 C36 0.9(7)
B1 C32 C37 C36 -179.6(4)
C43 C38 C39 C40 -1.4(8)
B1 C38 C39 C40 -179.5(5)
C38 C39 C40 C41 -0.3(9)
C39 C40 C41 C42 2.3(9)
C40 C41 C42 C43 -2.7(10)
C39 C38 C43 C42 1.1(9)
B1 C38 C43 C42 179.1(5)
C41 C42 C43 C38 0.9(10)
C33 C32 B1 C20 63.7(5)
C37 C32 B1 C20 -115.8(4)
C33 C32 B1 C26 -58.6(6)
C37 C32 B1 C26 121.9(5)
C33 C32 B1 C38 -176.7(4)
C37 C32 B1 C38 3.8(6)
C21 C20 B1 C32 -145.5(4)
C25 C20 B1 C32 38.1(6)
C21 C20 B1 C26 -22.2(6)
C25 C20 B1 C26 161.4(4)
C21 C20 B1 C38 94.6(5)
C25 C20 B1 C38 -81.8(5)
C27 C26 B1 C32 7.0(7)
C31 C26 B1 C32 -169.5(4)
C27 C26 B1 C20 -113.8(5)
C31 C26 B1 C20 69.6(6)
C27 C26 B1 C38 127.3(5)
C31 C26 B1 C38 -49.2(6)
C43 C38 B1 C32 -96.4(6)
C39 C38 B1 C32 81.5(5)
C43 C38 B1 C20 22.3(6)
C39 C38 B1 C20 -159.9(4)
C43 C38 B1 C26 141.9(5)
C39 C38 B1 C26 -40.3(6)
C12 C13 P1 C14 88.7(3)
C12 C13 P1 C17 -149.4(4)
C12 C13 P1 Ru1 -27.4(3)
C16 C14 P1 C13 45.8(5)
C15 C14 P1 C13 174.0(4)
C16 C14 P1 C17 -74.3(5)
C15 C14 P1 C17 53.9(5)
C16 C14 P1 Ru1 143.8(4)
C15 C14 P1 Ru1 -88.1(4)
C19 C17 P1 C13 -58.3(8)
C18 C17 P1 C13 164.7(5)
C19 C17 P1 C14 58.7(8)
C18 C17 P1 C14 -78.4(5)
C19 C17 P1 Ru1 -161.2(7)
C18 C17 P1 Ru1 61.7(6)
C4 C3 Ru1 C6 67.1(3)
C2 C3 Ru1 C6 -64.5(3)
C2 C3 Ru1 C4 -131.6(4)
C4 C3 Ru1 C5 30.6(3)
C2 C3 Ru1 C5 -101.0(3)
C4 C3 Ru1 C2 131.6(4)
C4 C3 Ru1 C11 -26.0(4)
C2 C3 Ru1 C11 -157.6(3)
C4 C3 Ru1 C12 -62.3(3)
C2 C3 Ru1 C12 166.1(3)
C4 C3 Ru1 C1 103.3(3)
C2 C3 Ru1 C1 -28.3(3)
C4 C3 Ru1 P1 -125.2(3)
C2 C3 Ru1 P1 103.2(3)
C4 C3 Ru1 Cl1 146.2(2)
C2 C3 Ru1 Cl1 14.6(4)
C5 C6 Ru1 C3 -65.8(3)
C1 C6 Ru1 C3 65.4(3)
C5 C6 Ru1 C4 -28.9(3)
C1 C6 Ru1 C4 102.2(3)
C1 C6 Ru1 C5 131.2(4)
C5 C6 Ru1 C2 -102.7(3)
C1 C6 Ru1 C2 28.4(3)
C5 C6 Ru1 C11 66.2(3)
C1 C6 Ru1 C11 -162.6(3)
C5 C6 Ru1 C12 46.6(4)
C1 C6 Ru1 C12 177.7(3)
C5 C6 Ru1 C1 -131.2(4)
C5 C6 Ru1 P1 -125.8(5)
C1 C6 Ru1 P1 5.4(6)
C5 C6 Ru1 Cl1 148.8(3)
C1 C6 Ru1 Cl1 -80.1(2)
C5 C4 Ru1 C3 129.7(4)
C10 C4 Ru1 C3 -114.5(6)
C3 C4 Ru1 C6 -101.2(3)
C5 C4 Ru1 C6 28.5(3)
C10 C4 Ru1 C6 144.3(5)
C3 C4 Ru1 C5 -129.7(4)
C10 C4 Ru1 C5 115.8(6)
C3 C4 Ru1 C2 -29.5(3)
C5 C4 Ru1 C2 100.1(3)
C10 C4 Ru1 C2 -144.0(5)
C3 C4 Ru1 C11 161.1(3)
C5 C4 Ru1 C11 -69.3(3)
C10 C4 Ru1 C11 46.6(5)
C3 C4 Ru1 C12 126.3(3)
C5 C4 Ru1 C12 -104.1(3)
C10 C4 Ru1 C12 11.7(5)
C3 C4 Ru1 C1 -64.9(3)
C5 C4 Ru1 C1 64.7(3)
C10 C4 Ru1 C1 -179.4(5)
C3 C4 Ru1 P1 63.4(3)
C5 C4 Ru1 P1 -167.0(2)
C10 C4 Ru1 P1 -51.2(5)
C3 C4 Ru1 Cl1 -107.9(4)
C5 C4 Ru1 Cl1 21.7(5)
C10 C4 Ru1 Cl1 137.6(4)
C6 C5 Ru1 C3 102.4(3)
C4 C5 Ru1 C3 -30.3(3)
C4 C5 Ru1 C6 -132.6(4)
C6 C5 Ru1 C4 132.6(4)
C6 C5 Ru1 C2 65.0(3)
C4 C5 Ru1 C2 -67.7(3)
C6 C5 Ru1 C11 -115.4(3)
C4 C5 Ru1 C11 111.9(3)
C6 C5 Ru1 C12 -145.7(3)
C4 C5 Ru1 C12 81.7(3)
C6 C5 Ru1 C1 29.4(3)
C4 C5 Ru1 C1 -103.3(3)
C6 C5 Ru1 P1 156.7(2)
C4 C5 Ru1 P1 24.1(4)
C6 C5 Ru1 Cl1 -38.7(4)
C4 C5 Ru1 Cl1 -171.3(2)
C1 C2 Ru1 C3 -132.2(4)
C1 C2 Ru1 C6 -29.0(3)
C3 C2 Ru1 C6 103.2(3)
C1 C2 Ru1 C4 -103.0(3)
C3 C2 Ru1 C4 29.2(3)
C1 C2 Ru1 C5 -65.5(3)
C3 C2 Ru1 C5 66.7(3)
C1 C2 Ru1 C11 -66.8(7)
C3 C2 Ru1 C11 65.4(7)
C1 C2 Ru1 C12 -158.1(3)
C3 C2 Ru1 C12 -25.9(5)
C3 C2 Ru1 C1 132.2(4)
C1 C2 Ru1 P1 145.4(2)
C3 C2 Ru1 P1 -82.4(3)
C1 C2 Ru1 Cl1 56.6(3)
C3 C2 Ru1 Cl1 -171.2(2)
C12 C11 Ru1 C3 -70.5(4)
C12 C11 Ru1 C6 -153.4(3)
C12 C11 Ru1 C4 -85.8(4)
C12 C11 Ru1 C5 -120.3(4)
C12 C11 Ru1 C2 -119.1(6)
C12 C11 Ru1 C1 -167.9(3)
C12 C11 Ru1 P1 29.5(3)
C12 C11 Ru1 Cl1 114.1(3)
C11 C12 Ru1 C3 130.5(3)
C13 C12 Ru1 C3 -107.1(3)
C11 C12 Ru1 C6 35.5(4)
C13 C12 Ru1 C6 157.8(3)
C11 C12 Ru1 C4 98.5(4)
C13 C12 Ru1 C4 -139.2(3)
C11 C12 Ru1 C5 61.7(4)
C13 C12 Ru1 C5 -176.0(3)
C11 C12 Ru1 C2 147.4(4)
C13 C12 Ru1 C2 -90.2(5)
C13 C12 Ru1 C11 122.3(5)
C11 C12 Ru1 C1 41.5(9)
C13 C12 Ru1 C1 163.8(7)
C11 C12 Ru1 P1 -146.6(4)
C13 C12 Ru1 P1 -24.3(3)
C11 C12 Ru1 Cl1 -65.5(3)
C13 C12 Ru1 Cl1 56.8(3)
C2 C1 Ru1 C3 29.4(3)
C6 C1 Ru1 C3 -102.8(3)
C7 C1 Ru1 C3 147.4(6)
C2 C1 Ru1 C6 132.2(4)
C7 C1 Ru1 C6 -109.8(6)
C2 C1 Ru1 C4 65.8(3)
C6 C1 Ru1 C4 -66.4(3)
C7 C1 Ru1 C4 -176.2(5)
C2 C1 Ru1 C5 102.7(3)
C6 C1 Ru1 C5 -29.5(3)
C7 C1 Ru1 C5 -139.3(6)
C6 C1 Ru1 C2 -132.2(4)
C7 C1 Ru1 C2 118.0(6)
C2 C1 Ru1 C11 156.6(3)
C6 C1 Ru1 C11 24.4(4)
C7 C1 Ru1 C11 -85.4(6)
C2 C1 Ru1 C12 124.5(8)
C6 C1 Ru1 C12 -7.7(9)
C7 C1 Ru1 C12 -117.5(8)
C2 C1 Ru1 P1 -46.1(3)
C6 C1 Ru1 P1 -178.3(2)
C7 C1 Ru1 P1 71.9(5)
C2 C1 Ru1 Cl1 -127.5(3)
C6 C1 Ru1 Cl1 100.3(2)
C7 C1 Ru1 Cl1 -9.5(5)
C13 P1 Ru1 C3 135.0(2)
C14 P1 Ru1 C3 28.3(2)
C17 P1 Ru1 C3 -111.1(3)
C13 P1 Ru1 C6 -166.9(5)
C14 P1 Ru1 C6 86.4(5)
C17 P1 Ru1 C6 -53.0(6)
C13 P1 Ru1 C4 102.6(2)
C14 P1 Ru1 C4 -4.1(3)
C17 P1 Ru1 C4 -143.5(3)
C13 P1 Ru1 C5 87.0(3)
C14 P1 Ru1 C5 -19.8(3)
C17 P1 Ru1 C5 -159.2(4)
C13 P1 Ru1 C2 171.9(2)
C14 P1 Ru1 C2 65.2(2)
C17 P1 Ru1 C2 -74.2(3)
C13 P1 Ru1 C11 1.3(2)
C14 P1 Ru1 C11 -105.4(3)
C17 P1 Ru1 C11 115.2(3)
C13 P1 Ru1 C12 19.7(2)
C14 P1 Ru1 C12 -87.1(3)
C17 P1 Ru1 C12 133.5(3)
C13 P1 Ru1 C1 -162.7(2)
C14 P1 Ru1 C1 90.5(3)
C17 P1 Ru1 C1 -48.8(3)
C13 P1 Ru1 Cl1 -80.30(17)
C14 P1 Ru1 Cl1 172.9(2)
C17 P1 Ru1 Cl1 33.6(3)
